data_4029046
loop_
_publ_author_name
'Cronk, W. Cole'
'Mukhina, Olga A.'
'Kutateladze, Andrei G.'

_publ_section_title
;
 Intramolecular Photoassisted Cycloadditions of Azaxylylenes and
 Postphotochemical Capstone Modifications via Suzuki Coupling Provide
 Access to Complex Polyheterocyclic Biaryls.
;
_journal_issue 3
_journal_name_full 'The Journal of organic chemistry'
_journal_page_first 1235
_journal_paper_doi 10.1021/jo4026447
_journal_volume 79
_journal_year 2014
_chemical_formula_moiety 'C20 H17 N O3'
_chemical_formula_sum 'C20 H17 N O3'
_chemical_formula_weight 319.35
_chemical_name_systematic
;
8-Hydroxy-5-phenyl-12-oxa-1-azatetracyclo
[11.3.0.0^2,7^.0^9,13^]hexadeca-2,4,6,10-tetraen-16-one
;
_space_group_IT_number 14
_symmetry_cell_setting monoclinic
_symmetry_space_group_name_Hall '-P 2ybc'
_symmetry_space_group_name_H-M 'P 1 21/c 1'
_atom_sites_solution_hydrogens geom
_atom_sites_solution_primary direct
_atom_sites_solution_secondary difmap
_audit_creation_method SHELXL-97
_cell_angle_alpha 90.00
_cell_angle_beta 100.3760(10)
_cell_angle_gamma 90.00
_cell_formula_units_Z 4
_cell_length_a 14.6550(3)
_cell_length_b 13.5527(3)
_cell_length_c 7.9644(2)
_cell_measurement_reflns_used 9195
_cell_measurement_temperature 296(2)
_cell_measurement_theta_max 30.72
_cell_measurement_theta_min 2.83
_cell_volume 1555.98(6)
_computing_cell_refinement 'Bruker SAINT'
_computing_data_collection 'Bruker APEX2'
_computing_data_reduction 'Bruker SAINT'
_computing_molecular_graphics 'Bruker SHELXTL'
_computing_publication_material 'Bruker SHELXTL'
_computing_structure_refinement 'SHELXL-97 (Sheldrick, 2008)'
_computing_structure_solution 'SHELXS-97 (Sheldrick, 2008)'
_diffrn_ambient_temperature 296(2)
_diffrn_detector_area_resol_mean 8.33
_diffrn_measured_fraction_theta_full 1.000
_diffrn_measured_fraction_theta_max 1.000
_diffrn_measurement_device_type 'Bruker D8 APEX II Diffractometer'
_diffrn_measurement_method '\f and \w scans'
_diffrn_radiation_monochromator graphite
_diffrn_radiation_source 'fine-focus sealed tube'
_diffrn_radiation_type MoK\a
_diffrn_radiation_wavelength 0.71073
_diffrn_reflns_av_R_equivalents 0.0252
_diffrn_reflns_av_sigmaI/netI 0.0096
_diffrn_reflns_limit_h_max 18
_diffrn_reflns_limit_h_min -18
_diffrn_reflns_limit_k_max 16
_diffrn_reflns_limit_k_min -16
_diffrn_reflns_limit_l_max 9
_diffrn_reflns_limit_l_min -9
_diffrn_reflns_number 45631
_diffrn_reflns_theta_full 26.37
_diffrn_reflns_theta_max 26.37
_diffrn_reflns_theta_min 2.06
_exptl_absorpt_coefficient_mu 0.092
_exptl_absorpt_correction_T_max 0.9922
_exptl_absorpt_correction_T_min 0.9668
_exptl_absorpt_correction_type multi-scan
_exptl_crystal_colour colourless
_exptl_crystal_density_diffrn 1.363
_exptl_crystal_density_method 'not measured'
_exptl_crystal_description prisim
_exptl_crystal_F_000 672
_exptl_crystal_size_max 0.37
_exptl_crystal_size_mid 0.13
_exptl_crystal_size_min 0.09
_refine_diff_density_max 0.179
_refine_diff_density_min -0.221
_refine_diff_density_rms 0.044
_refine_ls_extinction_method none
_refine_ls_goodness_of_fit_ref 0.891
_refine_ls_matrix_type full
_refine_ls_number_parameters 218
_refine_ls_number_reflns 3167
_refine_ls_number_restraints 0
_refine_ls_restrained_S_all 0.891
_refine_ls_R_factor_all 0.0412
_refine_ls_R_factor_gt 0.0379
_refine_ls_shift/su_max 0.000
_refine_ls_shift/su_mean 0.000
_refine_ls_structure_factor_coef Fsqd
_refine_ls_weighting_details 'calc w=1/[\s^2^(Fo^2^)+(0.0729P)^2^+0.5096P] where P=(Fo^2^+2Fc^2^)/3'
_refine_ls_weighting_scheme calc
_refine_ls_wR_factor_gt 0.1050
_refine_ls_wR_factor_ref 0.1094
_reflns_number_gt 2888
_reflns_number_total 3167
_reflns_threshold_expression >2sigma(I)
_cod_data_source_file jo4026447_si_002.cif
_cod_data_source_block wcc33143_4p2_try2
_cod_depositor_comments
;
The following automatic conversions were performed:

'_symmetry_cell_setting' value 'Monoclinic' changed to 'monoclinic'
according to
/usr/data/users/saulius/automatic-downloads/current/ACS/lib/dictionaries/cif_core.dic
dictionary named 'cif_core.dic' version 2.4.2 from 2011-04-26.

Automatic conversion script
Id: cif_fix_values 2281 2013-09-26 08:29:07Z andrius 
;
_cod_original_sg_symbol_H-M 'P2(1)/c  '
_cod_database_code 4029046

loop_
_symmetry_equiv_pos_as_xyz
'x, y, z'
'-x, y+1/2, -z+1/2'
'-x, -y, -z'
'x, -y-1/2, z-1/2'

loop_
_atom_site_label
_atom_site_type_symbol
_atom_site_fract_x
_atom_site_fract_y
_atom_site_fract_z
_atom_site_U_iso_or_equiv
_atom_site_adp_type
_atom_site_occupancy
_atom_site_symmetry_multiplicity
_atom_site_calc_flag
_atom_site_refinement_flags
O1 O 0.46874(6) 0.08302(7) 0.85056(12) 0.0417(2) Uani 1 1 d .
O2 O 0.62896(7) -0.08127(8) 0.56429(11) 0.0495(3) Uani 1 1 d .
O3 O 0.71977(6) -0.10818(7) 1.13651(10) 0.0400(2) Uani 1 1 d .
H3 H 0.6645 -0.0938 1.1198 0.060 Uiso 1 1 calc R
N1 N 0.59794(6) -0.00266(7) 0.80962(12) 0.0329(2) Uani 1 1 d .
C1 C 0.71943(10) -0.09839(10) 0.54980(17) 0.0459(3) Uani 1 1 d .
H1 H 0.7411 -0.0893 0.4481 0.055 Uiso 1 1 calc R
C2 C 0.77291(9) -0.12857(10) 0.69016(16) 0.0420(3) Uani 1 1 d .
H2 H 0.8358 -0.1427 0.7013 0.050 Uiso 1 1 calc R
C3 C 0.71726(8) -0.13691(9) 0.83028(15) 0.0339(3) Uani 1 1 d .
H3A H 0.7113 -0.2067 0.8590 0.041 Uiso 1 1 calc R
C4 C 0.75884(8) -0.07963(9) 0.99267(14) 0.0319(3) Uani 1 1 d .
H4 H 0.8251 -0.0958 1.0189 0.038 Uiso 1 1 calc R
C5 C 0.75156(7) 0.03029(9) 0.96061(14) 0.0312(2) Uani 1 1 d .
C6 C 0.82326(8) 0.09543(9) 1.01850(15) 0.0340(3) Uani 1 1 d .
H6 H 0.8789 0.0710 1.0790 0.041 Uiso 1 1 calc R
C7 C 0.81426(8) 0.19661(9) 0.98852(15) 0.0354(3) Uani 1 1 d .
C8 C 0.89284(8) 0.26521(9) 1.04527(15) 0.0359(3) Uani 1 1 d .
C9 C 0.98351(9) 0.23711(10) 1.03836(17) 0.0434(3) Uani 1 1 d .
H9 H 0.9950 0.1742 1.0006 0.052 Uiso 1 1 calc R
C10 C 1.05681(9) 0.30154(11) 1.08696(18) 0.0473(3) Uani 1 1 d .
H10 H 1.1169 0.2816 1.0815 0.057 Uiso 1 1 calc R
C11 C 1.04105(10) 0.39492(11) 1.14329(18) 0.0480(3) Uani 1 1 d .
H11 H 1.0903 0.4383 1.1755 0.058 Uiso 1 1 calc R
C12 C 0.50505(8) 0.00904(9) 0.80459(14) 0.0348(3) Uani 1 1 d .
C13 C 0.62165(8) -0.09732(9) 0.74192(14) 0.0347(3) Uani 1 1 d .
C14 C 0.73015(8) 0.23121(9) 0.89671(17) 0.0407(3) Uani 1 1 d .
H14 H 0.7225 0.2985 0.8759 0.049 Uiso 1 1 calc R
C15 C 0.65788(8) 0.16757(9) 0.83595(17) 0.0392(3) Uani 1 1 d .
H15 H 0.6026 0.1919 0.7738 0.047 Uiso 1 1 calc R
C16 C 0.66846(8) 0.06739(9) 0.86841(14) 0.0319(3) Uani 1 1 d .
C17 C 0.95167(11) 0.42380(10) 1.15166(19) 0.0491(3) Uani 1 1 d .
H17 H 0.9408 0.4868 1.1902 0.059 Uiso 1 1 calc R
C18 C 0.87801(9) 0.35980(10) 1.10316(17) 0.0426(3) Uani 1 1 d .
H18 H 0.8181 0.3801 1.1093 0.051 Uiso 1 1 calc R
C19 C 0.53658(9) -0.15980(10) 0.75007(19) 0.0460(3) Uani 1 1 d .
H19A H 0.5439 -0.1960 0.8568 0.055 Uiso 1 1 calc R
H19B H 0.5253 -0.2063 0.6560 0.055 Uiso 1 1 calc R
C20 C 0.45764(9) -0.08521(10) 0.73725(18) 0.0450(3) Uani 1 1 d .
H20A H 0.4264 -0.0774 0.6198 0.054 Uiso 1 1 calc R
H20B H 0.4127 -0.1056 0.8060 0.054 Uiso 1 1 calc R

loop_
_atom_site_aniso_label
_atom_site_aniso_U_11
_atom_site_aniso_U_22
_atom_site_aniso_U_33
_atom_site_aniso_U_23
_atom_site_aniso_U_13
_atom_site_aniso_U_12
O1 0.0312(4) 0.0483(5) 0.0465(5) 0.0035(4) 0.0092(4) 0.0044(4)
O2 0.0542(6) 0.0664(6) 0.0281(4) 0.0038(4) 0.0077(4) 0.0097(5)
O3 0.0386(5) 0.0505(5) 0.0316(4) 0.0103(4) 0.0086(3) 0.0057(4)
N1 0.0287(5) 0.0349(5) 0.0347(5) 0.0007(4) 0.0050(4) -0.0001(4)
C1 0.0562(8) 0.0490(8) 0.0366(7) -0.0016(5) 0.0196(6) 0.0032(6)
C2 0.0448(7) 0.0436(7) 0.0408(7) -0.0034(5) 0.0160(5) 0.0050(6)
C3 0.0378(6) 0.0296(6) 0.0350(6) 0.0022(4) 0.0088(5) 0.0017(5)
C4 0.0301(5) 0.0356(6) 0.0303(5) 0.0042(4) 0.0062(4) 0.0035(4)
C5 0.0309(5) 0.0343(6) 0.0290(5) 0.0007(4) 0.0073(4) 0.0028(4)
C6 0.0292(6) 0.0379(6) 0.0340(6) 0.0010(5) 0.0037(4) 0.0026(5)
C7 0.0319(6) 0.0371(6) 0.0381(6) -0.0022(5) 0.0090(5) -0.0001(5)
C8 0.0354(6) 0.0366(6) 0.0360(6) 0.0005(5) 0.0076(5) -0.0024(5)
C9 0.0376(6) 0.0417(7) 0.0515(7) -0.0024(6) 0.0099(5) 0.0001(5)
C10 0.0341(6) 0.0552(8) 0.0522(8) 0.0073(6) 0.0068(5) -0.0043(6)
C11 0.0479(8) 0.0487(8) 0.0448(7) 0.0055(6) 0.0016(6) -0.0164(6)
C12 0.0295(6) 0.0444(7) 0.0300(6) 0.0058(5) 0.0039(4) -0.0007(5)
C13 0.0389(6) 0.0376(6) 0.0279(6) -0.0007(4) 0.0065(5) -0.0009(5)
C14 0.0360(6) 0.0310(6) 0.0550(8) 0.0018(5) 0.0082(5) 0.0030(5)
C15 0.0297(6) 0.0375(6) 0.0491(7) 0.0042(5) 0.0039(5) 0.0064(5)
C16 0.0283(5) 0.0353(6) 0.0326(5) -0.0004(4) 0.0071(4) -0.0002(4)
C17 0.0597(9) 0.0375(7) 0.0500(8) -0.0037(6) 0.0097(6) -0.0075(6)
C18 0.0418(7) 0.0400(7) 0.0471(7) -0.0018(5) 0.0113(5) -0.0004(5)
C19 0.0434(7) 0.0436(7) 0.0499(7) -0.0056(6) 0.0057(6) -0.0092(6)
C20 0.0354(6) 0.0532(8) 0.0444(7) -0.0009(6) 0.0020(5) -0.0096(6)

loop_
_atom_type_symbol
_atom_type_description
_atom_type_scat_dispersion_real
_atom_type_scat_dispersion_imag
_atom_type_scat_source
C C 0.0033 0.0016 'International Tables Vol C Tables 4.2.6.8 and 6.1.1.4'
H H 0.0000 0.0000 'International Tables Vol C Tables 4.2.6.8 and 6.1.1.4'
N N 0.0061 0.0033 'International Tables Vol C Tables 4.2.6.8 and 6.1.1.4'
O O 0.0106 0.0060 'International Tables Vol C Tables 4.2.6.8 and 6.1.1.4'

loop_
_geom_angle_atom_site_label_1
_geom_angle_atom_site_label_2
_geom_angle_atom_site_label_3
_geom_angle
C1 O2 C13 107.36(10)
C4 O3 H3 109.5
C12 N1 C16 126.55(10)
C12 N1 C13 113.24(10)
C16 N1 C13 120.19(9)
C2 C1 O2 114.84(11)
C2 C1 H1 122.6
O2 C1 H1 122.6
C1 C2 C3 109.66(12)
C1 C2 H2 125.2
C3 C2 H2 125.2
C2 C3 C4 113.67(10)
C2 C3 C13 101.81(9)
C4 C3 C13 113.40(9)
C2 C3 H3A 109.2
C4 C3 H3A 109.2
C13 C3 H3A 109.2
O3 C4 C5 112.17(9)
O3 C4 C3 112.57(9)
C5 C4 C3 110.51(9)
O3 C4 H4 107.1
C5 C4 H4 107.1
C3 C4 H4 107.1
C6 C5 C16 118.84(11)
C6 C5 C4 123.03(10)
C16 C5 C4 118.13(10)
C5 C6 C7 121.79(11)
C5 C6 H6 119.1
C7 C6 H6 119.1
C6 C7 C14 117.86(11)
C6 C7 C8 121.28(10)
C14 C7 C8 120.80(11)
C18 C8 C9 118.14(12)
C18 C8 C7 121.20(11)
C9 C8 C7 120.64(11)
C10 C9 C8 120.95(13)
C10 C9 H9 119.5
C8 C9 H9 119.5
C11 C10 C9 120.26(13)
C11 C10 H10 119.9
C9 C10 H10 119.9
C10 C11 C17 119.54(12)
C10 C11 H11 120.2
C17 C11 H11 120.2
O1 C12 N1 124.95(11)
O1 C12 C20 127.22(11)
N1 C12 C20 107.81(11)
O2 C13 N1 107.00(9)
O2 C13 C19 109.27(10)
N1 C13 C19 102.87(10)
O2 C13 C3 105.97(9)
N1 C13 C3 113.19(9)
C19 C13 C3 118.08(10)
C15 C14 C7 121.45(11)
C15 C14 H14 119.3
C7 C14 H14 119.3
C14 C15 C16 119.50(11)
C14 C15 H15 120.2
C16 C15 H15 120.2
C15 C16 C5 120.55(11)
C15 C16 N1 122.92(10)
C5 C16 N1 116.52(10)
C11 C17 C18 120.53(13)
C11 C17 H17 119.7
C18 C17 H17 119.7
C17 C18 C8 120.59(13)
C17 C18 H18 119.7
C8 C18 H18 119.7
C13 C19 C20 104.25(11)
C13 C19 H19A 110.9
C20 C19 H19A 110.9
C13 C19 H19B 110.9
C20 C19 H19B 110.9
H19A C19 H19B 108.9
C12 C20 C19 104.04(10)
C12 C20 H20A 110.9
C19 C20 H20A 110.9
C12 C20 H20B 110.9
C19 C20 H20B 110.9
H20A C20 H20B 109.0

loop_
_geom_bond_atom_site_label_1
_geom_bond_atom_site_label_2
_geom_bond_distance
O1 C12 1.2218(15)
O2 C1 1.3711(17)
O2 C13 1.4542(14)
O3 C4 1.4235(14)
O3 H3 0.8200
N1 C12 1.3640(15)
N1 C16 1.4192(15)
N1 C13 1.4576(15)
C1 C2 1.310(2)
C1 H1 0.9300
C2 C3 1.5004(16)
C2 H2 0.9300
C3 C4 1.5372(16)
C3 C13 1.5463(16)
C3 H3A 0.9800
C4 C5 1.5119(16)
C4 H4 0.9800
C5 C6 1.3861(16)
C5 C16 1.3975(15)
C6 C7 1.3941(17)
C6 H6 0.9300
C7 C14 1.3962(17)
C7 C8 1.4857(16)
C8 C18 1.3926(18)
C8 C9 1.3927(17)
C9 C10 1.3844(18)
C9 H9 0.9300
C10 C11 1.376(2)
C10 H10 0.9300
C11 C17 1.380(2)
C11 H11 0.9300
C12 C20 1.5058(18)
C13 C19 1.5181(17)
C14 C15 1.3839(18)
C14 H14 0.9300
C15 C16 1.3857(17)
C15 H15 0.9300
C17 C18 1.3844(19)
C17 H17 0.9300
C18 H18 0.9300
C19 C20 1.526(2)
C19 H19A 0.9700
C19 H19B 0.9700
C20 H20A 0.9700
C20 H20B 0.9700
